data_7121026
loop_
_publ_author_name
'Shida, Naoki'
'Buss, Joshua A.'
'Agapie, Theodor'

_publ_section_title
;
 Mild electrochemical synthesis of metal phosphides with
 dibenzo-7-phosphanorbornadiene derivatives: mechanistic insights and
 application to proton reduction in water.
;
_journal_issue 7
_journal_name_full 'Chemical communications (Cambridge, England)'
_journal_page_first 767
_journal_page_last 770
_journal_paper_doi 10.1039/c7cc09003j
_journal_volume 54
_journal_year 2018
_chemical_absolute_configuration ad
_chemical_formula_moiety 'C56 H40 Cl4 Ni P4, 2.5(C7 H8), 0.5(C5 H12)'
_chemical_formula_sum 'C76 H66 Cl4 Ni P4'
_chemical_formula_weight 1303.67
_space_group_crystal_system monoclinic
_space_group_IT_number 4
_space_group_name_Hall 'P 2yb'
_space_group_name_H-M_alt 'P 1 21 1'
_symmetry_space_group_name_Hall 'P 2yb'
_symmetry_space_group_name_H-M 'P 1 21 1'
_atom_sites_solution_hydrogens geom
_atom_sites_solution_primary dual
_atom_sites_solution_secondary difmap
_audit_creation_date 2017-08-19
_audit_creation_method
;
Olex2 1.2
(compiled Aug 10 2017 17:28:52 for OlexSys, GUI svn.r5375),
SHELXL-2016,
and manual edit
;
_audit_update_record
;
2017-10-05 deposited with the CCDC.
2017-12-20 downloaded from the CCDC.
;
_cell_angle_alpha 90
_cell_angle_beta 103.332(2)
_cell_angle_gamma 90
_cell_formula_units_Z 4
_cell_length_a 15.3354(8)
_cell_length_b 26.2108(16)
_cell_length_c 16.4415(10)
_cell_measurement_reflns_used 9490
_cell_measurement_temperature 100(2)
_cell_measurement_theta_max 35.55
_cell_measurement_theta_min 2.66
_cell_volume 6430.6(6)
_computing_cell_refinement 'SAINT V8.38A (Bruker-AXS, 2016)'
_computing_data_collection 'BIS V6.2.1/2016-03-01'
_computing_data_reduction 'SAINT V8.38A (Bruker-AXS, 2016)'
_computing_molecular_graphics 'DIAMOND 3 (Crystal Impact, 1999)'
_computing_publication_material 'Olex2 (Dolomanov et al., 2009)'
_computing_structure_refinement 'ShelXL (Sheldrick, 2015)'
_computing_structure_solution 'XT (Sheldrick, 2015)'
_diffrn_ambient_temperature 100.0
_diffrn_detector 'CMOS Area Detector'
_diffrn_detector_area_resol_mean 10.24
_diffrn_detector_type 'Bruker PHOTON 100 CMOS'
_diffrn_measured_fraction_theta_full 0.999
_diffrn_measured_fraction_theta_max 0.967
_diffrn_measurement_device '\k-geometry diffractometer'
_diffrn_measurement_device_type 'Bruker D8 VENTURE Kappa Duo PHOTON 100 CMOS'
_diffrn_measurement_method '\f and \w scans'
_diffrn_radiation_monochromator 'multilayer mirrors'
_diffrn_radiation_type MoK\a
_diffrn_radiation_wavelength 0.71073
_diffrn_reflns_av_unetI/netI 0.0689
_diffrn_reflns_Laue_measured_fraction_full 0.999
_diffrn_reflns_Laue_measured_fraction_max 0.967
_diffrn_reflns_limit_h_max 24
_diffrn_reflns_limit_h_min -25
_diffrn_reflns_limit_k_max 43
_diffrn_reflns_limit_k_min -44
_diffrn_reflns_limit_l_max 27
_diffrn_reflns_limit_l_min -8
_diffrn_reflns_number 60598
_diffrn_reflns_point_group_measured_fraction_full 0.999
_diffrn_reflns_point_group_measured_fraction_max 0.951
_diffrn_reflns_theta_full 25.242
_diffrn_reflns_theta_max 36.778
_diffrn_reflns_theta_min 2.258
_diffrn_source 'I\mS HB micro-focus sealed tube'
_diffrn_source_current 1
_diffrn_source_power 0.05
_diffrn_source_type 'Incoatech I\mS HB'
_diffrn_source_voltage 50
_diffrn_standards_number 0
_exptl_absorpt_coefficient_mu 0.612
_exptl_absorpt_correction_T_max 0.9729
_exptl_absorpt_correction_T_min 0.8997
_exptl_absorpt_correction_type multi-scan
_exptl_absorpt_process_details
'SADABS-2016/2 (Bruker,2016/2) was used for absorption correction. wR2(int) was 0.0864 before and 0.0699 after correction. The Ratio of minimum to maximum transmission is 0.9136. The \l/2 correction factor is Not present.'
_exptl_crystal_colour green
_exptl_crystal_colour_primary green
_exptl_crystal_density_diffrn 1.347
_exptl_crystal_density_method 'not measured'
_exptl_crystal_description block
_exptl_crystal_F_000 2712
_exptl_crystal_size_max 0.19
_exptl_crystal_size_mid 0.17
_exptl_crystal_size_min 0.15
_refine_diff_density_max 1.210
_refine_diff_density_min -1.348
_refine_diff_density_rms 0.115
_refine_ls_abs_structure_details
;
 Flack x determined using 21733 quotients [(I+)-(I-)]/[(I+)+(I-)]
 (Parsons, Flack and Wagner, Acta Cryst. B69 (2013) 249-259).
;
_refine_ls_abs_structure_Flack 0.005(5)
_refine_ls_extinction_method none
_refine_ls_goodness_of_fit_ref 1.043
_refine_ls_hydrogen_treatment constr
_refine_ls_matrix_type full
_refine_ls_number_parameters 1539
_refine_ls_number_reflns 60598
_refine_ls_number_restraints 1
_refine_ls_restrained_S_all 1.043
_refine_ls_R_factor_all 0.0709
_refine_ls_R_factor_gt 0.0571
_refine_ls_shift/su_max 0.001
_refine_ls_shift/su_mean 0.000
_refine_ls_structure_factor_coef Fsqd
_refine_ls_weighting_details 'w=1/[\s^2^(Fo^2^)+(0.0532P)^2^+6.6014P] where P=(Fo^2^+2Fc^2^)/3'
_refine_ls_weighting_scheme calc
_refine_ls_wR_factor_gt 0.1283
_refine_ls_wR_factor_ref 0.1373
_reflns_Friedel_coverage 0.933
_reflns_Friedel_fraction_full 0.999
_reflns_Friedel_fraction_max 0.934
_reflns_number_gt 53170
_reflns_number_total 60598
_reflns_threshold_expression 'I > 2\s(I)'
_cod_data_source_file c7cc09003j2.cif
_cod_data_source_block p17268hm
_cod_depositor_comments
;

2018-02-12
Z value and formula fixed to values more according to usual
chemical conventions.                 miguel

 Adding full bibliography for 7121026--7121028.cif.
;
_cod_original_formula_moiety '2(C56 H40 Cl4 Ni P4), 5(C7 H8), C5 H12'
_cod_original_formula_sum 'C152 H132 Cl8 Ni2 P8'
_cod_original_formula_units_Z 2
_cod_original_formula_weight 2607.35
_cod_database_code 7121026
_shelxl_version_number 2014-2
_shelx_space_group_comment
;
The symmetry employed for this shelxl refinement is uniquely defined
by the following loop, which should always be used as a source of
symmetry information in preference to the above space-group names.
They are only intended as comments.
;
_shelx_estimated_absorpt_t_max 0.914
_shelx_estimated_absorpt_t_min 0.893
_olex2_refinement_description
;
1. Twinned data refinement
 Scales: 0.6276(7)
 0.3724(7)
2. Fixed Uiso
 At 1.2 times of:
  All C(H) groups, All C(H,H) groups
 At 1.5 times of:
  All C(H,H,H) groups
3.a Ternary CH refined with riding coordinates:
 C1(H1), C8(H8), C15(H15), C22(H22), C29(H29), C36(H36), C43(H43), C50(H50),
 C57(H57), C64(H64), C71(H71), C78(H78), C85(H85), C92(H92), C99(H99),
 C106(H106)
3.b Secondary CH2 refined with riding coordinates:
 C149(H14D,H14E), C150(H15A,H15B), C151(H15C,H15D)
3.c Aromatic/amide H refined with riding coordinates:
 C3(H3), C4(H4), C5(H5), C6(H6), C10(H10), C11(H11), C12(H12), C13(H13),
 C17(H17), C18(H18), C19(H19), C20(H20), C24(H24), C25(H25), C26(H26), C27(H27),
  C31(H31), C32(H32), C33(H33), C34(H34), C38(H38), C39(H39), C40(H40),
 C41(H41), C45(H45), C46(H46), C47(H47), C48(H48), C52(H52), C53(H53), C54(H54),
  C55(H55), C59(H59), C60(H60), C61(H61), C62(H62), C66(H66), C67(H67),
 C68(H68), C69(H69), C73(H73), C74(H74), C75(H75), C76(H76), C80(H80), C81(H81),
  C82(H82), C83(H83), C87(H87), C88(H88), C89(H89), C90(H90), C94(H94),
 C95(H95), C96(H96), C97(H97), C101(H101), C102(H102), C103(H103), C104(H104),
 C108(H108), C109(H109), C110(H110), C111(H111), C115(H115), C116(H116),
 C117(H117), C118(H118), C119(H119), C122(H122), C123(H123), C124(H124),
 C125(H125), C126(H126), C129(H129), C130(H130), C131(H131), C132(H132),
 C133(H133), C136(H136), C137(H137), C138(H138), C139(H139), C140(H140),
 C143(H143), C144(H144), C145(H145), C146(H146), C147(H147)
3.d Idealised Me refined as rotating group:
 C113(H11A,H11B,H11C), C120(H12A,H12B,H12C), C127(H12D,H12E,H12F), C134(H13A,
 H13B,H13C), C141(H14F,H14G,H14H), C148(H14A,H14B,H14C), C152(H15E,H15F,H15G)
;
_olex2_submission_special_instructions 'No special instructions were received'

loop_
_space_group_symop_operation_xyz
'x, y, z'
'-x, y+1/2, -z'

loop_
_atom_site_label
_atom_site_type_symbol
_atom_site_fract_x
_atom_site_fract_y
_atom_site_fract_z
_atom_site_U_iso_or_equiv
_atom_site_adp_type
_atom_site_occupancy
_atom_site_site_symmetry_order
_atom_site_calc_flag
_atom_site_refinement_flags_posn
Ni1 Ni 0.46776(3) 0.53334(2) 0.68163(3) 0.00966(8) Uani 1 1 d .
Cl1 Cl 0.48031(7) 0.66370(3) 0.65172(6) 0.01585(15) Uani 1 1 d .
Cl2 Cl 0.68145(6) 0.52437(4) 0.64518(6) 0.01544(15) Uani 1 1 d .
Cl3 Cl 0.41769(7) 0.49261(4) 0.86641(5) 0.01626(15) Uani 1 1 d .
Cl4 Cl 0.29165(6) 0.45925(4) 0.57336(6) 0.01653(15) Uani 1 1 d .
P1 P 0.45198(7) 0.59329(3) 0.59237(6) 0.01053(15) Uani 1 1 d .
P2 P 0.60789(6) 0.53975(4) 0.73417(6) 0.01070(15) Uani 1 1 d .
P3 P 0.38345(7) 0.54299(3) 0.76660(6) 0.01102(15) Uani 1 1 d .
P4 P 0.42639(6) 0.45976(4) 0.63600(6) 0.01137(15) Uani 1 1 d .
C1 C 0.3521(2) 0.60580(14) 0.5035(2) 0.0114(5) Uani 1 1 d .
H1 H 0.292224 0.606778 0.517834 0.014 Uiso 1 1 calc R
C2 C 0.3804(2) 0.65353(13) 0.4646(2) 0.0118(6) Uani 1 1 d .
C3 C 0.3302(3) 0.69582(15) 0.4337(2) 0.0166(7) Uani 1 1 d .
H3 H 0.268556 0.697665 0.434514 0.020 Uiso 1 1 calc R
C4 C 0.3719(3) 0.73618(16) 0.4009(3) 0.0198(7) Uani 1 1 d .
H4 H 0.338043 0.765482 0.378997 0.024 Uiso 1 1 calc R
C5 C 0.4622(3) 0.73348(15) 0.4004(3) 0.0186(7) Uani 1 1 d .
H5 H 0.489689 0.761097 0.378436 0.022 Uiso 1 1 calc R
C6 C 0.5131(3) 0.69063(15) 0.4318(3) 0.0171(7) Uani 1 1 d .
H6 H 0.574821 0.688893 0.431233 0.020 Uiso 1 1 calc R
C7 C 0.4719(2) 0.65061(14) 0.4638(2) 0.0126(6) Uani 1 1 d .
C8 C 0.5116(2) 0.60111(14) 0.5034(2) 0.0118(6) Uani 1 1 d .
H8 H 0.578498 0.598568 0.518310 0.014 Uiso 1 1 calc R
C9 C 0.4613(2) 0.55793(14) 0.4523(2) 0.0114(5) Uani 1 1 d .
C9AA C 0.5306(3) 0.39188(15) 0.7168(2) 0.0147(6) Uani 1 1 d .
C10 C 0.4941(3) 0.51912(15) 0.4091(2) 0.0142(6) Uani 1 1 d .
H10 H 0.556147 0.516903 0.410073 0.017 Uiso 1 1 calc R
C11 C 0.4336(3) 0.48387(16) 0.3649(2) 0.0172(7) Uani 1 1 d .
H11 H 0.454487 0.457411 0.334730 0.021 Uiso 1 1 calc R
C12 C 0.3423(3) 0.48683(16) 0.3640(2) 0.0171(7) Uani 1 1 d .
H12 H 0.301826 0.462492 0.333320 0.021 Uiso 1 1 calc R
C13 C 0.3107(3) 0.52487(15) 0.4076(2) 0.0154(6) Uani 1 1 d .
H13 H 0.248791 0.526509 0.407511 0.018 Uiso 1 1 calc R
C14 C 0.3699(2) 0.56083(13) 0.4516(2) 0.0105(5) Uani 1 1 d .
C15 C 0.6763(2) 0.51024(14) 0.8331(2) 0.0131(6) Uani 1 1 d .
H15 H 0.671148 0.472446 0.838866 0.016 Uiso 1 1 calc R
C16 C 0.7686(2) 0.53099(16) 0.8355(2) 0.0151(6) Uani 1 1 d .
C17 C 0.8506(3) 0.50585(19) 0.8578(2) 0.0201(7) Uani 1 1 d .
H17 H 0.853679 0.470748 0.872553 0.024 Uiso 1 1 calc R
C18 C 0.9284(3) 0.5338(2) 0.8577(3) 0.0255(9) Uani 1 1 d .
H18 H 0.985253 0.517644 0.873342 0.031 Uiso 1 1 calc R
C19 C 0.9234(3) 0.5846(2) 0.8353(3) 0.0291(10) Uani 1 1 d .
H19 H 0.976938 0.603128 0.836810 0.035 Uiso 1 1 calc R
C20 C 0.8401(3) 0.60927(19) 0.8102(3) 0.0241(9) Uani 1 1 d .
H20 H 0.836786 0.644026 0.793378 0.029 Uiso 1 1 calc R
C21 C 0.7635(3) 0.58197(15) 0.8105(2) 0.0156(6) Uani 1 1 d .
C22 C 0.6666(3) 0.59874(15) 0.7867(2) 0.0156(6) Uani 1 1 d .
H22 H 0.653951 0.631424 0.754833 0.019 Uiso 1 1 calc R
C23 C 0.6293(3) 0.59397(15) 0.8641(2) 0.0148(6) Uani 1 1 d .
C24 C 0.5915(3) 0.63092(16) 0.9057(3) 0.0199(7) Uani 1 1 d .
H24 H 0.584593 0.665021 0.885632 0.024 Uiso 1 1 calc R
C25 C 0.5637(3) 0.61684(18) 0.9777(3) 0.0223(8) Uani 1 1 d .
H25 H 0.537450 0.641631 1.006872 0.027 Uiso 1 1 calc R
C26 C 0.5739(3) 0.56707(18) 1.0072(2) 0.0202(7) Uani 1 1 d .
H26 H 0.556232 0.558465 1.057130 0.024 Uiso 1 1 calc R
C27 C 0.6101(3) 0.52936(16) 0.9643(2) 0.0165(6) Uani 1 1 d .
H27 H 0.616045 0.495189 0.984055 0.020 Uiso 1 1 calc R
C28 C 0.6369(2) 0.54306(14) 0.8921(2) 0.0131(6) Uani 1 1 d .
C29 C 0.2568(2) 0.53582(14) 0.7459(2) 0.0117(5) Uani 1 1 d .
H29 H 0.230890 0.503331 0.718780 0.014 Uiso 1 1 calc R
C30 C 0.2398(3) 0.54732(15) 0.8313(2) 0.0139(6) Uani 1 1 d .
C31 C 0.1804(3) 0.52396(17) 0.8719(2) 0.0184(7) Uani 1 1 d .
H31 H 0.142047 0.497269 0.845825 0.022 Uiso 1 1 calc R
C32 C 0.1786(3) 0.5410(2) 0.9526(3) 0.0262(9) Uani 1 1 d .
H32 H 0.138817 0.525314 0.981554 0.031 Uiso 1 1 calc R
C33 C 0.2339(4) 0.5801(2) 0.9905(3) 0.0281(10) Uani 1 1 d .
H33 H 0.231364 0.591121 1.044971 0.034 Uiso 1 1 calc R
C34 C 0.2936(3) 0.60364(18) 0.9492(3) 0.0219(8) Uani 1 1 d .
H34 H 0.332004 0.630334 0.975221 0.026 Uiso 1 1 calc R
C35 C 0.2954(3) 0.58707(16) 0.8696(2) 0.0158(6) Uani 1 1 d .
C36 C 0.3543(3) 0.60522(15) 0.8126(2) 0.0142(6) Uani 1 1 d .
H36 H 0.405317 0.628273 0.837871 0.017 Uiso 1 1 calc R
C37 C 0.2907(3) 0.62354(14) 0.7327(2) 0.0127(6) Uani 1 1 d .
C38 C 0.2811(3) 0.67213(14) 0.6979(3) 0.0163(7) Uani 1 1 d .
H38 H 0.320586 0.698810 0.722014 0.020 Uiso 1 1 calc R
C39 C 0.2130(3) 0.68126(15) 0.6274(3) 0.0176(7) Uani 1 1 d .
H39 H 0.205648 0.714418 0.603445 0.021 Uiso 1 1 calc R
C40 C 0.1554(3) 0.64195(16) 0.5915(2) 0.0167(7) Uani 1 1 d .
H40 H 0.108312 0.648752 0.544076 0.020 Uiso 1 1 calc R
C41 C 0.1664(3) 0.59282(15) 0.6247(2) 0.0144(6) Uani 1 1 d .
H41 H 0.127908 0.565961 0.599516 0.017 Uiso 1 1 calc R
C42 C 0.2343(2) 0.58370(14) 0.6952(2) 0.0116(5) Uani 1 1 d .
C43 C 0.4305(3) 0.39920(14) 0.7009(2) 0.0146(6) Uani 1 1 d .
H43 H 0.404421 0.401342 0.751219 0.017 Uiso 1 1 calc R
C44 C 0.3896(3) 0.36016(14) 0.6353(3) 0.0150(6) Uani 1 1 d .
C45 C 0.3325(3) 0.32028(16) 0.6410(3) 0.0210(8) Uani 1 1 d .
H45 H 0.314255 0.313716 0.691433 0.025 Uiso 1 1 calc R
C46 C 0.3023(3) 0.28973(17) 0.5699(3) 0.0245(9) Uani 1 1 d .
H46 H 0.263785 0.261699 0.572553 0.029 Uiso 1 1 calc R
C47 C 0.3278(3) 0.29985(17) 0.4961(3) 0.0238(8) Uani 1 1 d .
H47 H 0.305399 0.279137 0.448418 0.029 Uiso 1 1 calc R
C48 C 0.3861(3) 0.34007(16) 0.4905(3) 0.0187(7) Uani 1 1 d .
H48 H 0.403637 0.346923 0.439756 0.022 Uiso 1 1 calc R
C49 C 0.4175(3) 0.36952(14) 0.5608(2) 0.0143(6) Uani 1 1 d .
C50 C 0.4806(3) 0.41448(14) 0.5722(2) 0.0131(6) Uani 1 1 d .
H50 H 0.494978 0.428763 0.520433 0.016 Uiso 1 1 calc R
C51 C 0.5596(3) 0.40065(14) 0.6426(2) 0.0136(6) Uani 1 1 d .
C52 C 0.6493(3) 0.39436(16) 0.6410(3) 0.0166(6) Uani 1 1 d .
H52 H 0.669194 0.400991 0.591374 0.020 Uiso 1 1 calc R
C53 C 0.7094(3) 0.37818(18) 0.7133(3) 0.0220(8) Uani 1 1 d .
H53 H 0.770583 0.372898 0.712817 0.026 Uiso 1 1 calc R
C54 C 0.6803(3) 0.36966(18) 0.7866(3) 0.0235(8) Uani 1 1 d .
H54 H 0.722294 0.358838 0.835542 0.028 Uiso 1 1 calc R
C55 C 0.5907(3) 0.37672(17) 0.7896(3) 0.0198(7) Uani 1 1 d .
H55 H 0.571528 0.371320 0.839839 0.024 Uiso 1 1 calc R
Ni2 Ni 0.87078(3) 0.44314(2) 0.33731(3) 0.00904(7) Uani 1 1 d .
Cl5 Cl 0.89279(7) 0.31166(3) 0.35045(6) 0.01707(16) Uani 1 1 d .
Cl6 Cl 0.75044(6) 0.50222(4) 0.46404(6) 0.01587(15) Uani 1 1 d .
Cl7 Cl 0.72750(6) 0.49688(3) 0.16478(5) 0.01469(15) Uani 1 1 d .
Cl8 Cl 1.10109(6) 0.45450(4) 0.36612(6) 0.01529(15) Uani 1 1 d .
P5 P 0.90312(7) 0.37946(3) 0.41803(6) 0.01091(15) Uani 1 1 d .
P6 P 0.85389(6) 0.51093(3) 0.40121(6) 0.01086(15) Uani 1 1 d .
P7 P 0.74308(6) 0.43935(3) 0.25413(5) 0.00972(14) Uani 1 1 d .
P8 P 0.98087(6) 0.44278(4) 0.27883(5) 0.01065(14) Uani 1 1 d .
C57 C 0.8572(2) 0.36487(14) 0.5133(2) 0.0124(6) Uani 1 1 d .
H57 H 0.790522 0.365490 0.504980 0.015 Uiso 1 1 calc R
C58 C 0.9033(3) 0.31547(15) 0.5437(2) 0.0151(6) Uani 1 1 d .
C59 C 0.8709(4) 0.27325(17) 0.5770(3) 0.0239(9) Uani 1 1 d .
H59 H 0.811271 0.272891 0.584335 0.029 Uiso 1 1 calc R
C60 C 0.9265(4) 0.23103(19) 0.5997(4) 0.0322(11) Uani 1 1 d .
H60 H 0.904785 0.201886 0.623183 0.039 Uiso 1 1 calc R
C61 C 1.0136(4) 0.23137(18) 0.5881(4) 0.0326(12) Uani 1 1 d .
H61 H 1.050649 0.202206 0.602766 0.039 Uiso 1 1 calc R
C62 C 1.0470(3) 0.27436(18) 0.5549(3) 0.0255(9) Uani 1 1 d .
H62 H 1.106347 0.274561 0.546832 0.031 Uiso 1 1 calc R
C63 C 0.9924(3) 0.31645(15) 0.5340(2) 0.0161(6) Uani 1 1 d .
C64 C 1.0121(2) 0.36726(14) 0.4975(2) 0.0135(6) Uani 1 1 d .
H64 H 1.068479 0.369401 0.476882 0.016 Uiso 1 1 calc R
C65 C 0.9982(2) 0.40807(14) 0.5585(2) 0.0127(6) Uani 1 1 d .
C66 C 1.0588(3) 0.44209(17) 0.6043(2) 0.0168(6) Uani 1 1 d .
H66 H 1.119116 0.443064 0.598865 0.020 Uiso 1 1 calc R
C67 C 1.0288(3) 0.47526(17) 0.6591(2) 0.0199(7) Uani 1 1 d .
H67 H 1.069744 0.498549 0.691916 0.024 Uiso 1 1 calc R
C68 C 0.9407(3) 0.47466(17) 0.6662(2) 0.0198(7) Uani 1 1 d .
H68 H 0.922201 0.497685 0.703556 0.024 Uiso 1 1 calc R
C69 C 0.8790(3) 0.44110(17) 0.6199(2) 0.0168(6) Uani 1 1 d .
H69 H 0.818284 0.441193 0.624172 0.020 Uiso 1 1 calc R
C70 C 0.9087(2) 0.40711(14) 0.5666(2) 0.0123(6) Uani 1 1 d .
C71 C 0.8265(3) 0.57708(14) 0.3546(2) 0.0154(6) Uani 1 1 d .
H71 H 0.774467 0.579468 0.305303 0.018 Uiso 1 1 calc R
C72 C 0.8192(3) 0.60714(14) 0.4310(2) 0.0165(7) Uani 1 1 d .
C73 C 0.7556(3) 0.64222(16) 0.4409(3) 0.0201(7) Uani 1 1 d .
H73 H 0.711085 0.653305 0.393954 0.024 Uiso 1 1 calc R
C74 C 0.7571(3) 0.66146(17) 0.5210(3) 0.0236(8) Uani 1 1 d .
H74 H 0.713202 0.685463 0.528384 0.028 Uiso 1 1 calc R
C75 C 0.8225(3) 0.64549(17) 0.5891(3) 0.0231(8) Uani 1 1 d .
H75 H 0.822971 0.658674 0.642977 0.028 Uiso 1 1 calc R
C76 C 0.8880(3) 0.61019(16) 0.5796(3) 0.0196(7) Uani 1 1 d .
H76 H 0.932971 0.599385 0.626335 0.024 Uiso 1 1 calc R
C77 C 0.8855(3) 0.59143(15) 0.5004(2) 0.0147(6) Uani 1 1 d .
C78 C 0.9417(3) 0.54999(14) 0.4750(2) 0.0130(6) Uani 1 1 d .
H78 H 0.982076 0.530898 0.521556 0.016 Uiso 1 1 calc R
C79 C 0.9846(3) 0.57063(14) 0.4073(2) 0.0140(6) Uani 1 1 d .
C80 C 1.0744(3) 0.57466(15) 0.4060(3) 0.0173(7) Uani 1 1 d .
H80 H 1.119597 0.563763 0.452553 0.021 Uiso 1 1 calc R
C81 C 1.0976(3) 0.59496(17) 0.3352(3) 0.0218(8) Uani 1 1 d .
H81 H 1.159055 0.598563 0.334367 0.026 Uiso 1 1 calc R
C82 C 1.0320(3) 0.60992(16) 0.2663(3) 0.0221(8) Uani 1 1 d .
H82 H 1.048766 0.623612 0.218575 0.027 Uiso 1 1 calc R
C83 C 0.9416(3) 0.60493(15) 0.2667(3) 0.0193(7) Uani 1 1 d .
H83 H 0.896489 0.614434 0.219103 0.023 Uiso 1 1 calc R
C84 C 0.9183(3) 0.58584(14) 0.3377(2) 0.0144(6) Uani 1 1 d .
C85 C 0.6274(2) 0.44503(13) 0.2775(2) 0.0109(5) Uani 1 1 d .
H85 H 0.615990 0.476175 0.308669 0.013 Uiso 1 1 calc R
C86 C 0.5668(2) 0.43715(14) 0.1915(2) 0.0131(6) Uani 1 1 d .
C87 C 0.4879(3) 0.46190(16) 0.1544(2) 0.0149(6) Uani 1 1 d .
H87 H 0.463200 0.487243 0.183765 0.018 Uiso 1 1 calc R
C88 C 0.4455(3) 0.44844(17) 0.0722(3) 0.0193(7) Uani 1 1 d .
H88 H 0.391542 0.465117 0.045399 0.023 Uiso 1 1 calc R
C89 C 0.4810(3) 0.41130(17) 0.0294(2) 0.0191(7) Uani 1 1 d .
H89 H 0.450812 0.402734 -0.026140 0.023 Uiso 1 1 calc R
C90 C 0.5607(3) 0.38620(15) 0.0666(2) 0.0155(6) Uani 1 1 d .
H90 H 0.585434 0.360896 0.037197 0.019 Uiso 1 1 calc R
C91 C 0.6024(2) 0.39949(14) 0.1480(2) 0.0120(6) Uani 1 1 d .
C92 C 0.6890(3) 0.37936(14) 0.2008(2) 0.0120(6) Uani 1 1 d .
H92 H 0.726388 0.357857 0.171779 0.014 Uiso 1 1 calc R
C93 C 0.6671(2) 0.35694(13) 0.2797(2) 0.0114(5) Uani 1 1 d .
C94 C 0.6754(3) 0.30728(14) 0.3091(2) 0.0143(6) Uani 1 1 d .
H94 H 0.699720 0.281654 0.280007 0.017 Uiso 1 1 calc R
C95 C 0.6477(3) 0.29521(15) 0.3817(3) 0.0176(7) Uani 1 1 d .
H95 H 0.651775 0.261011 0.401390 0.021 Uiso 1 1 calc R
C96 C 0.6138(3) 0.33307(15) 0.4259(2) 0.0162(6) Uani 1 1 d .
H96 H 0.595719 0.324466 0.475673 0.019 Uiso 1 1 calc R
C97 C 0.6065(3) 0.38338(15) 0.3975(2) 0.0140(6) Uani 1 1 d .
H97 H 0.584634 0.409293 0.427970 0.017 Uiso 1 1 calc R
C98 C 0.6319(2) 0.39484(14) 0.3236(2) 0.0117(5) Uani 1 1 d .
C99 C 0.9924(3) 0.47872(14) 0.1817(2) 0.0136(6) Uani 1 1 d .
H99 H 0.980167 0.516209 0.180903 0.016 Uiso 1 1 calc R
C100 C 1.0840(3) 0.46308(15) 0.1729(2) 0.0144(6) Uani 1 1 d .
C101 C 1.1496(3) 0.49247(16) 0.1509(3) 0.0193(7) Uani 1 1 d .
H101 H 1.139814 0.527694 0.138424 0.023 Uiso 1 1 calc R
C102 C 1.2314(3) 0.46912(18) 0.1472(3) 0.0216(8) Uani 1 1 d .
H102 H 1.277156 0.488677 0.131678 0.026 Uiso 1 1 calc R
C103 C 1.2455(3) 0.41785(18) 0.1660(3) 0.0205(7) Uani 1 1 d .
H103 H 1.301054 0.402607 0.163624 0.025 Uiso 1 1 calc R
C104 C 1.1785(3) 0.38806(16) 0.1887(3) 0.0182(7) Uani 1 1 d .
H104 H 1.188330 0.352854 0.201261 0.022 Uiso 1 1 calc R
C105 C 1.0982(3) 0.41088(15) 0.1923(2) 0.0151(6) Uani 1 1 d .
C106 C 1.0163(3) 0.38859(14) 0.2168(2) 0.0136(6) Uani 1 1 d .
H106 H 1.024122 0.354370 0.244424 0.016 Uiso 1 1 calc R
C107 C 0.9382(3) 0.39432(15) 0.1429(2) 0.0149(6) Uani 1 1 d .
C108 C 0.8817(3) 0.35711(16) 0.0994(2) 0.0172(7) Uani 1 1 d .
H108 H 0.889302 0.322196 0.114930 0.021 Uiso 1 1 calc R
C109 C 0.8134(3) 0.37253(19) 0.0323(3) 0.0227(8) Uani 1 1 d .
H109 H 0.773947 0.347779 0.001487 0.027 Uiso 1 1 calc R
C110 C 0.8025(3) 0.42352(19) 0.0099(3) 0.0228(8) Uani 1 1 d .
H110 H 0.756443 0.433005 -0.036896 0.027 Uiso 1 1 calc R
C111 C 0.8574(3) 0.46104(17) 0.0545(2) 0.0184(7) Uani 1 1 d .
H111 H 0.848883 0.495948 0.039161 0.022 Uiso 1 1 calc R
C112 C 0.9248(3) 0.44623(15) 0.1217(2) 0.0145(6) Uani 1 1 d .
C113 C 1.2238(7) 0.3874(4) 0.8276(8) 0.076(3) Uani 1 1 d .
H11A H 1.259915 0.356557 0.843332 0.114 Uiso 1 1 calc GR
H11B H 1.252573 0.416220 0.861322 0.114 Uiso 1 1 calc GR
H11C H 1.218989 0.394719 0.768249 0.114 Uiso 1 1 calc GR
C114 C 1.1317(5) 0.3792(2) 0.8426(4) 0.0384(13) Uani 1 1 d .
C115 C 1.0647(5) 0.3570(3) 0.7833(4) 0.0423(15) Uani 1 1 d .
H115 H 1.076738 0.347664 0.731104 0.051 Uiso 1 1 calc R
C116 C 0.9823(6) 0.3478(3) 0.7963(5) 0.0537(19) Uani 1 1 d .
H116 H 0.938441 0.331903 0.753553 0.064 Uiso 1 1 calc R
C117 C 0.9606(6) 0.3609(4) 0.8697(6) 0.059(2) Uani 1 1 d .
H117 H 0.902435 0.354180 0.877987 0.070 Uiso 1 1 calc R
C118 C 1.0241(6) 0.3840(3) 0.9309(5) 0.053(2) Uani 1 1 d .
H118 H 1.009626 0.394075 0.981765 0.064 Uiso 1 1 calc R
C119 C 1.1104(6) 0.3928(3) 0.9187(4) 0.0476(17) Uani 1 1 d .
H119 H 1.154677 0.407970 0.961936 0.057 Uiso 1 1 calc R
C120 C 0.7785(7) 0.7295(4) 0.2273(6) 0.081(4) Uani 1 1 d .
H12A H 0.767431 0.765500 0.212403 0.122 Uiso 1 1 calc GR
H12B H 0.823068 0.726955 0.280480 0.122 Uiso 1 1 calc GR
H12C H 0.722513 0.713371 0.232845 0.122 Uiso 1 1 calc GR
C121 C 0.8125(5) 0.7033(3) 0.1612(4) 0.0464(17) Uani 1 1 d .
C122 C 0.8936(7) 0.7160(3) 0.1448(6) 0.064(3) Uani 1 1 d .
H122 H 0.926978 0.743256 0.175165 0.076 Uiso 1 1 calc R
C123 C 0.9281(7) 0.6909(5) 0.0864(6) 0.081(4) Uani 1 1 d .
H123 H 0.984974 0.700374 0.077474 0.097 Uiso 1 1 calc R
C124 C 0.8801(7) 0.6515(6) 0.0402(5) 0.085(4) Uani 1 1 d .
H124 H 0.903417 0.633846 -0.000540 0.102 Uiso 1 1 calc R
C125 C 0.7973(6) 0.6385(4) 0.0549(5) 0.066(3) Uani 1 1 d .
H125 H 0.763353 0.611755 0.023641 0.079 Uiso 1 1 calc R
C126 C 0.7641(5) 0.6639(3) 0.1140(4) 0.0466(16) Uani 1 1 d .
H126 H 0.707236 0.654539 0.123205 0.056 Uiso 1 1 calc R
C127 C 1.1112(4) 0.2683(2) 0.3293(4) 0.0326(11) Uani 1 1 d .
H12D H 1.161942 0.281179 0.308429 0.049 Uiso 1 1 calc GR
H12E H 1.132792 0.243992 0.374683 0.049 Uiso 1 1 calc GR
H12F H 1.081305 0.296885 0.350171 0.049 Uiso 1 1 calc GR
C128 C 1.0459(3) 0.24216(18) 0.2595(3) 0.0263(9) Uani 1 1 d .
C129 C 1.0467(4) 0.2516(2) 0.1763(4) 0.0304(10) Uani 1 1 d .
H129 H 1.089734 0.274417 0.163454 0.036 Uiso 1 1 calc R
C130 C 0.9856(5) 0.2280(2) 0.1120(4) 0.0389(13) Uani 1 1 d .
H130 H 0.987084 0.234544 0.055522 0.047 Uiso 1 1 calc R
C131 C 0.9218(5) 0.1946(2) 0.1303(5) 0.0430(15) Uani 1 1 d .
H131 H 0.879447 0.178632 0.086414 0.052 Uiso 1 1 calc R
C132 C 0.9207(4) 0.1850(2) 0.2129(5) 0.0389(14) Uani 1 1 d .
H132 H 0.877439 0.162363 0.225914 0.047 Uiso 1 1 calc R
C133 C 0.9826(4) 0.2083(2) 0.2763(4) 0.0311(11) Uani 1 1 d .
H133 H 0.981929 0.201066 0.332740 0.037 Uiso 1 1 calc R
C134 C 0.4670(6) 0.2657(3) -0.1291(5) 0.056(2) Uani 1 1 d .
H13A H 0.428521 0.235400 -0.138359 0.083 Uiso 1 1 calc GR
H13B H 0.493889 0.270699 -0.177100 0.083 Uiso 1 1 calc GR
H13C H 0.431029 0.295684 -0.122555 0.083 Uiso 1 1 calc GR
C135 C 0.5394(4) 0.2586(2) -0.0518(4) 0.0335(11) Uani 1 1 d .
C136 C 0.5186(4) 0.2510(2) 0.0263(4) 0.0321(11) Uani 1 1 d .
H136 H 0.457696 0.250856 0.030127 0.038 Uiso 1 1 calc R
C137 C 0.5857(5) 0.2436(2) 0.0975(4) 0.0333(11) Uani 1 1 d .
H137 H 0.570630 0.238399 0.149777 0.040 Uiso 1 1 calc R
C138 C 0.6742(4) 0.2438(2) 0.0929(4) 0.0321(11) Uani 1 1 d .
H138 H 0.720092 0.238833 0.142025 0.038 Uiso 1 1 calc R
C139 C 0.6964(4) 0.2514(2) 0.0168(4) 0.0331(11) Uani 1 1 d .
H139 H 0.757459 0.251229 0.013568 0.040 Uiso 1 1 calc R
C140 C 0.6291(5) 0.2592(2) -0.0553(4) 0.0338(11) Uani 1 1 d .
H140 H 0.644667 0.264953 -0.107167 0.041 Uiso 1 1 calc R
C141 C 0.2675(7) 0.2868(4) 0.0299(5) 0.066(3) Uani 1 1 d .
H14F H 0.212425 0.306632 0.025130 0.099 Uiso 1 1 calc GR
H14G H 0.252762 0.253078 0.004738 0.099 Uiso 1 1 calc GR
H14H H 0.307540 0.304626 0.000734 0.099 Uiso 1 1 calc GR
C142 C 0.3136(4) 0.2807(2) 0.1210(4) 0.0328(11) Uani 1 1 d .
C143 C 0.3859(4) 0.3108(2) 0.1577(3) 0.0293(10) Uani 1 1 d .
H143 H 0.407973 0.335170 0.124730 0.035 Uiso 1 1 calc R
C144 C 0.4269(3) 0.3060(2) 0.2417(3) 0.0284(10) Uani 1 1 d .
H144 H 0.476760 0.326989 0.265566 0.034 Uiso 1 1 calc R
C145 C 0.3957(4) 0.2711(2) 0.2907(3) 0.0302(10) Uani 1 1 d .
H145 H 0.423020 0.268281 0.348619 0.036 Uiso 1 1 calc R
C146 C 0.3249(4) 0.2404(2) 0.2553(4) 0.0357(12) Uani 1 1 d .
H146 H 0.304152 0.215650 0.288682 0.043 Uiso 1 1 calc R
C147 C 0.2831(4) 0.2449(2) 0.1713(4) 0.0348(12) Uani 1 1 d .
H147 H 0.233613 0.223540 0.147714 0.042 Uiso 1 1 calc R
C148 C 0.5048(9) 0.6117(4) 0.2214(6) 0.077(3) Uani 1 1 d .
H14A H 0.508458 0.617798 0.163494 0.116 Uiso 1 1 calc GR
H14B H 0.535845 0.579766 0.241359 0.116 Uiso 1 1 calc GR
H14C H 0.533180 0.639985 0.256673 0.116 Uiso 1 1 calc GR
C149 C 0.4064(9) 0.6076(3) 0.2257(5) 0.070(3) Uani 1 1 d .
H14D H 0.378686 0.578788 0.189959 0.085 Uiso 1 1 calc R
H14E H 0.403800 0.599463 0.283858 0.085 Uiso 1 1 calc R
C150 C 0.3514(7) 0.6549(3) 0.1986(4) 0.055(2) Uani 1 1 d .
H15A H 0.383210 0.684602 0.228987 0.066 Uiso 1 1 calc R
H15B H 0.347057 0.660470 0.138214 0.066 Uiso 1 1 calc R
C151 C 0.2588(8) 0.6530(4) 0.2133(5) 0.069(3) Uani 1 1 d .
H15C H 0.262675 0.646969 0.273468 0.083 Uiso 1 1 calc R
H15D H 0.226080 0.623972 0.181788 0.083 Uiso 1 1 calc R
C152 C 0.2055(9) 0.7027(6) 0.1864(7) 0.094(4) Uani 1 1 d .
H15E H 0.190794 0.705295 0.125273 0.142 Uiso 1 1 calc GR
H15F H 0.241799 0.732127 0.210415 0.142 Uiso 1 1 calc GR
H15G H 0.150026 0.702111 0.206389 0.142 Uiso 1 1 calc GR

loop_
_atom_site_aniso_label
_atom_site_aniso_U_11
_atom_site_aniso_U_22
_atom_site_aniso_U_33
_atom_site_aniso_U_23
_atom_site_aniso_U_13
_atom_site_aniso_U_12
Ni1 0.00872(18) 0.00972(17) 0.01007(16) 0.00014(13) 0.00125(14) -0.00051(15)
Cl1 0.0194(4) 0.0113(3) 0.0159(3) -0.0018(3) 0.0020(3) -0.0021(3)
Cl2 0.0119(3) 0.0204(4) 0.0146(3) -0.0001(3) 0.0043(3) -0.0004(3)
Cl3 0.0151(4) 0.0187(4) 0.0141(3) 0.0060(3) 0.0016(3) 0.0004(3)
Cl4 0.0101(3) 0.0181(4) 0.0205(4) -0.0020(3) 0.0018(3) -0.0017(3)
P1 0.0106(4) 0.0099(3) 0.0106(3) 0.0005(3) 0.0014(3) -0.0004(3)
P2 0.0086(4) 0.0118(4) 0.0109(3) 0.0005(3) 0.0005(3) -0.0011(3)
P3 0.0109(4) 0.0118(3) 0.0102(3) 0.0012(3) 0.0021(3) 0.0002(3)
P4 0.0094(4) 0.0113(3) 0.0132(3) -0.0008(3) 0.0023(3) -0.0013(3)
C1 0.0079(13) 0.0134(13) 0.0130(13) 0.0011(10) 0.0024(10) 0.0017(11)
C2 0.0092(14) 0.0114(13) 0.0145(13) 0.0002(10) 0.0019(11) 0.0026(11)
C3 0.0157(17) 0.0149(15) 0.0173(15) 0.0013(12) -0.0003(13) 0.0038(12)
C4 0.025(2) 0.0133(15) 0.0195(16) 0.0028(12) 0.0022(14) 0.0040(14)
C5 0.0212(19) 0.0136(15) 0.0214(17) 0.0032(13) 0.0055(14) -0.0021(14)
C6 0.0176(17) 0.0163(15) 0.0179(16) 0.0023(12) 0.0056(13) -0.0012(13)
C7 0.0096(14) 0.0142(14) 0.0137(13) 0.0022(11) 0.0023(11) -0.0002(11)
C8 0.0092(14) 0.0128(14) 0.0134(13) 0.0014(10) 0.0024(11) -0.0015(11)
C9 0.0088(14) 0.0137(13) 0.0121(13) -0.0009(10) 0.0034(11) 0.0020(11)
C9AA 0.0123(15) 0.0146(14) 0.0173(15) 0.0007(12) 0.0035(12) -0.0025(12)
C10 0.0090(14) 0.0170(15) 0.0173(14) 0.0000(12) 0.0044(12) 0.0020(12)
C11 0.0175(17) 0.0178(16) 0.0163(15) -0.0014(12) 0.0036(13) 0.0039(13)
C12 0.0179(17) 0.0185(16) 0.0139(14) -0.0032(12) 0.0015(12) -0.0003(13)
C13 0.0110(15) 0.0206(16) 0.0132(13) 0.0005(11) -0.0002(11) -0.0040(13)
C14 0.0085(13) 0.0118(13) 0.0111(12) 0.0008(10) 0.0023(10) 0.0014(10)
C15 0.0100(14) 0.0147(14) 0.0139(13) 0.0019(11) 0.0013(11) -0.0007(11)
C16 0.0086(14) 0.0236(17) 0.0122(13) 0.0002(12) 0.0009(11) -0.0022(13)
C17 0.0156(17) 0.030(2) 0.0136(14) 0.0000(14) 0.0020(13) -0.0006(15)
C18 0.0085(15) 0.048(3) 0.0187(16) -0.0028(18) 0.0011(13) -0.0033(18)
C19 0.018(2) 0.049(3) 0.0210(18) -0.0044(19) 0.0053(15) -0.015(2)
C20 0.025(2) 0.028(2) 0.0175(17) -0.0028(15) 0.0016(15) -0.0141(17)
C21 0.0144(16) 0.0191(16) 0.0125(13) -0.0004(11) 0.0012(12) -0.0060(13)
C22 0.0158(16) 0.0145(14) 0.0143(14) 0.0012(11) -0.0011(12) -0.0047(12)
C23 0.0162(16) 0.0141(14) 0.0125(13) -0.0010(11) 0.0003(12) -0.0023(12)
C24 0.023(2) 0.0174(16) 0.0168(16) -0.0040(13) -0.0001(14) 0.0001(14)
C25 0.021(2) 0.027(2) 0.0178(16) -0.0070(14) 0.0011(14) 0.0032(16)
C26 0.0194(19) 0.0274(19) 0.0132(15) -0.0025(13) 0.0024(13) 0.0006(15)
C27 0.0164(16) 0.0197(16) 0.0125(13) 0.0027(12) 0.0013(12) -0.0013(13)
C28 0.0100(14) 0.0158(15) 0.0124(13) 0.0012(11) 0.0004(11) -0.0013(11)
C29 0.0095(13) 0.0127(13) 0.0125(12) -0.0005(11) 0.0019(10) -0.0013(11)
C30 0.0110(14) 0.0193(15) 0.0113(13) 0.0011(11) 0.0026(11) 0.0014(12)
C31 0.0120(15) 0.0290(19) 0.0145(14) 0.0032(13) 0.0038(12) -0.0022(14)
C32 0.022(2) 0.043(3) 0.0164(16) 0.0054(17) 0.0091(15) -0.0015(19)
C33 0.027(2) 0.045(3) 0.0128(16) -0.0022(17) 0.0069(15) 0.000(2)
C34 0.026(2) 0.027(2) 0.0125(15) -0.0045(13) 0.0043(14) 0.0006(17)
C35 0.0142(16) 0.0217(17) 0.0118(13) -0.0004(12) 0.0037(12) 0.0006(13)
C36 0.0150(16) 0.0145(14) 0.0117(13) -0.0024(11) 0.0003(11) -0.0017(12)
C37 0.0123(15) 0.0133(13) 0.0127(13) -0.0008(11) 0.0032(11) 0.0022(11)
C38 0.0178(17) 0.0113(14) 0.0194(16) -0.0005(11) 0.0036(13) -0.0003(12)
C39 0.0189(18) 0.0136(14) 0.0208(16) 0.0027(12) 0.0061(14) 0.0038(13)
C40 0.0149(16) 0.0193(16) 0.0151(15) 0.0029(12) 0.0016(12) 0.0033(13)
C41 0.0113(15) 0.0184(15) 0.0135(14) 0.0008(12) 0.0029(11) -0.0002(12)
C42 0.0102(14) 0.0141(13) 0.0106(12) 0.0007(10) 0.0023(11) 0.0017(11)
C43 0.0146(16) 0.0126(14) 0.0173(15) -0.0005(11) 0.0054(12) -0.0015(12)
C44 0.0120(15) 0.0121(13) 0.0217(16) -0.0029(12) 0.0057(13) -0.0027(11)
C45 0.0151(17) 0.0150(16) 0.033(2) -0.0012(14) 0.0063(15) -0.0050(13)
C46 0.0172(19) 0.0168(17) 0.038(2) -0.0032(16) 0.0043(17) -0.0047(14)
C47 0.0170(19) 0.0188(17) 0.032(2) -0.0088(15) -0.0018(16) -0.0032(15)
C48 0.0162(17) 0.0187(16) 0.0195(16) -0.0068(13) 0.0008(13) 0.0000(13)
C49 0.0098(15) 0.0127(14) 0.0206(15) -0.0029(11) 0.0039(12) -0.0009(11)
C50 0.0130(15) 0.0130(13) 0.0142(13) -0.0002(11) 0.0049(11) -0.0015(11)
C51 0.0108(14) 0.0113(13) 0.0183(15) -0.0011(11) 0.0023(12) -0.0004(11)
C52 0.0088(15) 0.0183(16) 0.0229(17) -0.0003(13) 0.0038(13) -0.0015(12)
C53 0.0126(17) 0.0207(17) 0.030(2) 0.0018(15) 0.0006(15) 0.0005(14)
C54 0.022(2) 0.0218(19) 0.0228(18) 0.0036(14) -0.0031(15) 0.0008(16)
C55 0.022(2) 0.0178(16) 0.0180(16) 0.0033(13) 0.0011(14) 0.0004(14)
Ni2 0.00793(17) 0.00926(16) 0.00948(16) -0.00003(14) 0.00113(13) 0.00049(15)
Cl5 0.0175(4) 0.0122(3) 0.0204(4) -0.0026(3) 0.0021(3) 0.0027(3)
Cl6 0.0116(4) 0.0203(4) 0.0159(3) -0.0033(3) 0.0037(3) 0.0013(3)
Cl7 0.0151(4) 0.0151(3) 0.0134(3) 0.0044(3) 0.0024(3) 0.0008(3)
Cl8 0.0104(3) 0.0184(4) 0.0163(3) -0.0015(3) 0.0015(3) -0.0019(3)
P5 0.0092(4) 0.0104(3) 0.0123(3) 0.0011(3) 0.0010(3) 0.0012(3)
P6 0.0098(4) 0.0104(3) 0.0116(3) -0.0015(3) 0.0009(3) 0.0011(3)
P7 0.0083(3) 0.0102(3) 0.0099(3) 0.0003(3) 0.0006(3) 0.0004(3)
P8 0.0096(4) 0.0113(3) 0.0114(3) -0.0002(3) 0.0029(3) -0.0001(3)
C57 0.0078(13) 0.0147(14) 0.0147(13) 0.0026(11) 0.0023(11) -0.0008(11)
C58 0.0129(15) 0.0137(14) 0.0172(15) 0.0044(11) 0.0004(12) -0.0016(12)
C59 0.028(2) 0.0180(17) 0.0220(18) 0.0076(14) -0.0009(16) -0.0085(16)
C60 0.038(3) 0.0172(18) 0.035(2) 0.0113(17) -0.004(2) -0.0055(19)
C61 0.038(3) 0.0151(18) 0.036(3) 0.0084(16) -0.009(2) 0.0049(18)
C62 0.019(2) 0.0224(19) 0.030(2) 0.0046(16) -0.0044(16) 0.0079(16)
C63 0.0135(16) 0.0146(15) 0.0180(15) 0.0041(12) -0.0007(12) 0.0006(12)
C64 0.0078(14) 0.0161(15) 0.0157(14) 0.0041(11) 0.0008(11) 0.0023(11)
C65 0.0081(14) 0.0147(14) 0.0149(14) 0.0056(11) 0.0020(11) 0.0001(11)
C66 0.0137(15) 0.0199(16) 0.0146(14) 0.0027(13) -0.0012(11) -0.0049(14)
C67 0.0214(19) 0.0234(18) 0.0134(14) 0.0017(13) 0.0012(14) -0.0079(15)
C68 0.024(2) 0.0238(18) 0.0114(14) 0.0002(12) 0.0042(13) -0.0041(15)
C69 0.0149(15) 0.0215(16) 0.0149(14) 0.0016(13) 0.0056(12) -0.0003(14)
C70 0.0079(13) 0.0148(14) 0.0139(13) 0.0036(11) 0.0019(11) -0.0016(11)
C71 0.0168(17) 0.0138(14) 0.0137(14) -0.0009(11) -0.0001(12) 0.0034(12)
C72 0.0176(17) 0.0132(14) 0.0164(15) -0.0026(12) -0.0009(13) 0.0046(13)
C73 0.0184(18) 0.0176(16) 0.0216(17) -0.0027(13) -0.0006(14) 0.0077(14)
C74 0.024(2) 0.0189(17) 0.027(2) -0.0070(15) 0.0033(16) 0.0051(16)
C75 0.029(2) 0.0209(18) 0.0194(17) -0.0070(14) 0.0047(16) 0.0036(16)
C76 0.025(2) 0.0170(16) 0.0152(15) -0.0032(12) 0.0012(14) 0.0009(14)
C77 0.0127(15) 0.0160(15) 0.0148(14) -0.0030(11) 0.0017(12) 0.0021(12)
C78 0.0118(14) 0.0127(13) 0.0136(13) -0.0009(10) 0.0011(11) 0.0024(11)
C79 0.0147(15) 0.0103(13) 0.0161(14) -0.0007(11) 0.0019(12) -0.0012(12)
C80 0.0168(17) 0.0155(15) 0.0195(16) -0.0031(12) 0.0036(13) -0.0008(13)
C81 0.024(2) 0.0176(16) 0.0251(19) -0.0015(14) 0.0089(16) -0.0033(15)
C82 0.030(2) 0.0152(15) 0.0231(18) 0.0019(13) 0.0101(17) -0.0028(15)
C83 0.026(2) 0.0137(15) 0.0174(16) 0.0024(12) 0.0039(14) 0.0003(14)
C84 0.0166(16) 0.0100(13) 0.0161(14) -0.0007(11) 0.0024(12) -0.0004(12)
C85 0.0079(12) 0.0115(12) 0.0125(12) 0.0003(10) 0.0009(10) 0.0003(11)
C86 0.0101(14) 0.0151(15) 0.0132(13) 0.0013(11) 0.0009(10) -0.0006(12)
C87 0.0070(13) 0.0212(16) 0.0157(14) 0.0044(12) 0.0011(11) 0.0032(12)
C88 0.0120(15) 0.0249(19) 0.0186(15) 0.0070(14) -0.0018(12) -0.0003(14)
C89 0.0182(18) 0.0247(18) 0.0118(14) 0.0042(12) -0.0022(13) -0.0049(14)
C90 0.0155(16) 0.0174(15) 0.0124(13) 0.0013(11) 0.0004(12) -0.0046(13)
C91 0.0072(13) 0.0160(14) 0.0114(12) 0.0011(11) -0.0004(10) -0.0012(11)
C92 0.0106(14) 0.0122(13) 0.0129(13) -0.0021(11) 0.0020(11) 0.0013(11)
C93 0.0092(14) 0.0122(13) 0.0124(13) 0.0004(10) 0.0015(11) -0.0008(11)
C94 0.0138(15) 0.0101(13) 0.0183(15) 0.0003(11) 0.0025(12) 0.0012(11)
C95 0.0188(18) 0.0137(14) 0.0195(16) 0.0033(12) 0.0027(13) -0.0026(13)
C96 0.0140(16) 0.0180(16) 0.0168(15) 0.0056(12) 0.0038(12) -0.0016(13)
C97 0.0093(14) 0.0183(15) 0.0141(14) 0.0006(12) 0.0021(11) 0.0001(12)
C98 0.0081(13) 0.0137(13) 0.0128(13) -0.0002(10) 0.0014(11) -0.0001(11)
C99 0.0134(15) 0.0139(14) 0.0149(14) 0.0010(11) 0.0058(12) 0.0013(12)
C100 0.0136(15) 0.0154(14) 0.0160(14) 0.0005(11) 0.0069(12) -0.0001(12)
C101 0.025(2) 0.0169(16) 0.0177(15) -0.0002(13) 0.0077(14) -0.0022(15)
C102 0.0193(19) 0.027(2) 0.0216(17) -0.0034(14) 0.0106(15) -0.0028(15)
C103 0.0129(17) 0.0274(19) 0.0233(18) -0.0009(15) 0.0081(14) 0.0013(15)
C104 0.0176(18) 0.0179(16) 0.0198(16) -0.0021(13) 0.0060(14) 0.0022(14)
C105 0.0128(15) 0.0154(14) 0.0178(15) 0.0002(12) 0.0048(12) 0.0008(12)
C106 0.0155(16) 0.0120(13) 0.0136(13) -0.0015(10) 0.0040(12) 0.0007(12)
C107 0.0147(16) 0.0174(15) 0.0132(14) -0.0007(12) 0.0045(12) 0.0015(13)
C108 0.0165(17) 0.0187(16) 0.0168(15) -0.0041(12) 0.0048(13) -0.0012(13)
C109 0.021(2) 0.028(2) 0.0180(16) -0.0062(14) 0.0023(14) -0.0033(16)
C110 0.021(2) 0.032(2) 0.0146(15) 0.0004(14) 0.0026(14) 0.0016(17)
C111 0.0181(17) 0.0251(18) 0.0127(14) 0.0015(13) 0.0050(13) 0.0055(15)
C112 0.0135(15) 0.0165(15) 0.0136(13) -0.0003(12) 0.0036(11) 0.0025(12)
C113 0.058(6) 0.047(4) 0.139(10) 0.018(5) 0.055(6) 0.005(4)
C114 0.048(4) 0.025(2) 0.049(3) 0.010(2) 0.024(3) 0.008(2)
C115 0.061(4) 0.037(3) 0.031(3) 0.010(2) 0.014(3) 0.015(3)
C116 0.049(4) 0.055(4) 0.050(4) 0.001(3) -0.003(3) 0.012(4)
C117 0.036(4) 0.069(5) 0.074(6) 0.007(4) 0.018(4) 0.009(4)
C118 0.071(6) 0.057(4) 0.041(3) 0.002(3) 0.031(4) 0.015(4)
C119 0.063(5) 0.039(3) 0.038(3) 0.001(3) 0.006(3) 0.001(3)
C120 0.068(6) 0.085(7) 0.072(6) -0.037(5) -0.023(5) 0.038(6)
C121 0.050(4) 0.036(3) 0.041(3) 0.002(2) -0.014(3) 0.009(3)
C122 0.071(6) 0.051(4) 0.054(4) 0.028(4) -0.018(4) -0.017(4)
C123 0.053(5) 0.145(11) 0.042(4) 0.039(6) 0.006(4) -0.007(6)
C124 0.062(6) 0.161(12) 0.027(3) -0.004(5) 0.001(4) 0.015(7)
C125 0.045(4) 0.089(7) 0.047(4) -0.025(4) -0.021(3) 0.013(4)
C126 0.038(3) 0.049(4) 0.041(3) -0.004(3) -0.015(3) 0.002(3)
C127 0.030(3) 0.027(2) 0.038(3) 0.0032(19) 0.002(2) 0.0061(19)
C128 0.023(2) 0.0204(19) 0.037(2) 0.0010(17) 0.0089(18) 0.0051(16)
C129 0.027(2) 0.023(2) 0.043(3) -0.0036(19) 0.014(2) 0.0048(18)
C130 0.047(4) 0.032(3) 0.037(3) -0.006(2) 0.008(3) 0.014(3)
C131 0.035(3) 0.032(3) 0.058(4) -0.018(3) 0.002(3) 0.006(2)
C132 0.030(3) 0.026(2) 0.066(4) -0.011(2) 0.021(3) 0.000(2)
C133 0.026(2) 0.021(2) 0.050(3) 0.001(2) 0.016(2) 0.0058(18)
C134 0.052(4) 0.062(5) 0.041(4) 0.004(3) -0.013(3) -0.011(4)
C135 0.041(3) 0.022(2) 0.034(2) -0.0039(18) 0.003(2) -0.008(2)
C136 0.034(3) 0.024(2) 0.038(3) -0.0015(19) 0.009(2) -0.005(2)
C137 0.044(3) 0.026(2) 0.030(2) 0.0006(18) 0.009(2) 0.004(2)
C138 0.041(3) 0.023(2) 0.031(2) 0.0019(18) 0.006(2) 0.002(2)
C139 0.035(3) 0.027(2) 0.038(3) 0.0005(19) 0.009(2) 0.002(2)
C140 0.048(3) 0.024(2) 0.029(2) -0.0023(18) 0.008(2) -0.003(2)
C141 0.071(6) 0.078(6) 0.035(3) -0.007(4) -0.017(4) 0.026(5)
C142 0.031(3) 0.031(2) 0.033(2) -0.0070(19) -0.002(2) 0.006(2)
C143 0.034(3) 0.022(2) 0.033(2) 0.0033(17) 0.011(2) 0.0012(19)
C144 0.020(2) 0.027(2) 0.036(2) -0.0075(19) 0.0028(18) -0.0041(17)
C145 0.036(3) 0.025(2) 0.029(2) 0.0011(17) 0.008(2) 0.012(2)
C146 0.041(3) 0.019(2) 0.054(3) 0.002(2) 0.026(3) 0.004(2)
C147 0.018(2) 0.025(2) 0.061(4) -0.013(2) 0.010(2) -0.0041(18)
C148 0.132(11) 0.052(5) 0.053(5) -0.005(4) 0.033(6) 0.005(6)
C149 0.124(9) 0.049(4) 0.029(3) 0.006(3) -0.001(4) -0.020(5)
C150 0.093(6) 0.045(4) 0.029(3) -0.008(2) 0.021(3) -0.034(4)
C151 0.095(7) 0.084(6) 0.032(3) -0.015(4) 0.022(4) -0.054(6)
C152 0.081(8) 0.140(12) 0.069(7) -0.016(7) 0.031(6) -0.054(8)

loop_
_atom_type_symbol
_atom_type_description
_atom_type_scat_dispersion_real
_atom_type_scat_dispersion_imag
_atom_type_scat_source
C C 0.0033 0.0016 'International Tables Vol C Tables 4.2.6.8 and 6.1.1.4'
H H 0.0000 0.0000 'International Tables Vol C Tables 4.2.6.8 and 6.1.1.4'
Cl Cl 0.1484 0.1585 'International Tables Vol C Tables 4.2.6.8 and 6.1.1.4'
Ni Ni 0.3393 1.1124 'International Tables Vol C Tables 4.2.6.8 and 6.1.1.4'
P P 0.1023 0.0942 'International Tables Vol C Tables 4.2.6.8 and 6.1.1.4'

loop_
_geom_angle_atom_site_label_1
_geom_angle_atom_site_label_2
_geom_angle_atom_site_label_3
_geom_angle
P1 Ni1 P2 99.52(4)
P1 Ni1 P3 112.09(4)
P3 Ni1 P2 115.71(4)
P4 Ni1 P1 116.91(4)
P4 Ni1 P2 114.09(4)
P4 Ni1 P3 99.41(4)
Cl1 P1 Ni1 110.66(5)
C1 P1 Ni1 127.34(12)
C1 P1 Cl1 104.66(12)
C1 P1 C8 80.45(16)
C8 P1 Ni1 127.65(12)
C8 P1 Cl1 100.30(12)
Cl2 P2 Ni1 111.05(5)
C15 P2 Ni1 128.74(12)
C15 P2 Cl2 104.07(13)
C15 P2 C22 80.21(16)
C22 P2 Ni1 125.33(14)
C22 P2 Cl2 101.59(14)
Cl3 P3 Ni1 111.24(5)
C29 P3 Ni1 128.41(11)
C29 P3 Cl3 98.06(11)
C36 P3 Ni1 126.86(13)
C36 P3 Cl3 105.78(12)
C36 P3 C29 80.28(17)
Cl4 P4 Ni1 111.30(5)
C43 P4 Ni1 126.38(13)
C43 P4 Cl4 99.91(13)
C50 P4 Ni1 129.26(13)
C50 P4 Cl4 103.53(13)
C50 P4 C43 80.01(17)
P1 C1 H1 116.6
C2 C1 P1 102.1(2)
C2 C1 H1 116.6
C2 C1 C14 107.4(3)
C14 C1 P1 94.7(2)
C14 C1 H1 116.6
C3 C2 C1 129.1(3)
C3 C2 C7 120.9(4)
C7 C2 C1 110.0(3)
C2 C3 H3 120.6
C2 C3 C4 118.8(4)
C4 C3 H3 120.6
C3 C4 H4 119.8
C5 C4 C3 120.4(4)
C5 C4 H4 119.8
C4 C5 H5 119.6
C4 C5 C6 120.8(4)
C6 C5 H5 119.6
C5 C6 H6 120.5
C7 C6 C5 118.9(4)
C7 C6 H6 120.5
C2 C7 C8 110.2(3)
C6 C7 C2 120.2(3)
C6 C7 C8 129.6(4)
P1 C8 H8 116.8
C7 C8 P1 101.8(2)
C7 C8 H8 116.8
C9 C8 P1 94.1(2)
C9 C8 C7 107.4(3)
C9 C8 H8 116.8
C10 C9 C8 129.0(3)
C10 C9 C14 120.8(3)
C14 C9 C8 110.2(3)
C51 C9AA C43 110.0(3)
C55 C9AA C43 129.2(4)
C55 C9AA C51 120.8(4)
C9 C10 H10 120.9
C11 C10 C9 118.3(3)
C11 C10 H10 120.9
C10 C11 H11 119.5
C10 C11 C12 120.9(4)
C12 C11 H11 119.5
C11 C12 H12 119.8
C13 C12 C11 120.4(4)
C13 C12 H12 119.8
C12 C13 H13 120.2
C12 C13 C14 119.7(4)
C14 C13 H13 120.2
C9 C14 C1 110.3(3)
C13 C14 C1 129.7(3)
C13 C14 C9 119.9(3)
P2 C15 H15 116.6
C16 C15 P2 101.9(2)
C16 C15 H15 116.6
C16 C15 C28 106.7(3)
C28 C15 P2 95.5(2)
C28 C15 H15 116.6
C17 C16 C15 128.4(4)
C17 C16 C21 121.2(4)
C21 C16 C15 110.4(3)
C16 C17 H17 121.0
C16 C17 C18 118.0(4)
C18 C17 H17 121.0
C17 C18 H18 119.7
C19 C18 C17 120.7(4)
C19 C18 H18 119.7
C18 C19 H19 119.5
C18 C19 C20 120.9(4)
C20 C19 H19 119.5
C19 C20 H20 120.7
C21 C20 C19 118.5(5)
C21 C20 H20 120.7
C16 C21 C22 109.9(3)
C20 C21 C16 120.6(4)
C20 C21 C22 129.5(4)
P2 C22 H22 116.4
C21 C22 P2 102.5(3)
C21 C22 H22 116.4
C21 C22 C23 107.3(3)
C23 C22 P2 94.8(2)
C23 C22 H22 116.4
C24 C23 C22 129.6(4)
C24 C23 C28 120.9(4)
C28 C23 C22 109.5(3)
C23 C24 H24 120.8
C23 C24 C25 118.5(4)
C25 C24 H24 120.8
C24 C25 H25 119.6
C26 C25 C24 120.8(4)
C26 C25 H25 119.6
C25 C26 H26 119.5
C25 C26 C27 120.9(4)
C27 C26 H26 119.5
C26 C27 H27 120.8
C28 C27 C26 118.5(4)
C28 C27 H27 120.8
C23 C28 C15 110.0(3)
C27 C28 C15 129.6(3)
C27 C28 C23 120.4(4)
P3 C29 H29 116.6
C30 C29 P3 101.6(2)
C30 C29 H29 116.6
C42 C29 P3 96.4(2)
C42 C29 H29 116.6
C42 C29 C30 106.4(3)
C31 C30 C29 128.9(4)
C31 C30 C35 120.8(3)
C35 C30 C29 110.3(3)
C30 C31 H31 121.0
C30 C31 C32 118.1(4)
C32 C31 H31 121.0
C31 C32 H32 119.4
C33 C32 C31 121.2(4)
C33 C32 H32 119.4
C32 C33 H33 119.7
C32 C33 C34 120.5(4)
C34 C33 H33 119.7
C33 C34 H34 120.8
C35 C34 C33 118.5(4)
C35 C34 H34 120.8
C30 C35 C36 110.1(3)
C34 C35 C30 121.0(4)
C34 C35 C36 128.9(4)
P3 C36 H36 116.9
C35 C36 P3 101.8(3)
C35 C36 H36 116.9
C35 C36 C37 106.1(3)
C37 C36 P3 95.2(2)
C37 C36 H36 116.9
C38 C37 C36 129.1(3)
C38 C37 C42 120.3(3)
C42 C37 C36 110.6(3)
C37 C38 H38 120.4
C37 C38 C39 119.3(4)
C39 C38 H38 120.4
C38 C39 H39 119.8
C38 C39 C40 120.4(4)
C40 C39 H39 119.8
C39 C40 H40 119.7
C41 C40 C39 120.6(4)
C41 C40 H40 119.7
C40 C41 H41 120.5
C42 C41 C40 119.0(4)
C42 C41 H41 120.5
C37 C42 C29 109.8(3)
C41 C42 C29 129.7(3)
C41 C42 C37 120.4(3)
P4 C43 H43 116.7
C9AA C43 P4 95.9(2)
C9AA C43 H43 116.7
C9AA C43 C44 105.9(3)
C44 C43 P4 102.1(3)
C44 C43 H43 116.7
C45 C44 C43 128.9(4)
C45 C44 C49 121.0(4)
C49 C44 C43 110.1(3)
C44 C45 H45 121.0
C44 C45 C46 117.9(4)
C46 C45 H45 121.0
C45 C46 H46 119.5
C47 C46 C45 121.0(4)
C47 C46 H46 119.5
C46 C47 H47 119.5
C46 C47 C48 121.1(4)
C48 C47 H47 119.5
C47 C48 H48 121.0
C49 C48 C47 118.1(4)
C49 C48 H48 121.0
C44 C49 C50 110.0(3)
C48 C49 C44 120.9(4)
C48 C49 C50 129.1(4)
P4 C50 H50 116.5
C49 C50 P4 101.9(3)
C49 C50 H50 116.5
C49 C50 C51 106.6(3)
C51 C50 P4 95.9(2)
C51 C50 H50 116.5
C9AA C51 C50 110.1(3)
C52 C51 C9AA 120.6(4)
C52 C51 C50 129.3(4)
C51 C52 H52 120.6
C51 C52 C53 118.8(4)
C53 C52 H52 120.6
C52 C53 H53 119.8
C52 C53 C54 120.4(4)
C54 C53 H53 119.8
C53 C54 H54 119.3
C53 C54 C55 121.4(4)
C55 C54 H54 119.3
C9AA C55 C54 118.1(4)
C9AA C55 H55 121.0
C54 C55 H55 121.0
P5 Ni2 P8 100.61(4)
P6 Ni2 P5 112.91(4)
P6 Ni2 P7 99.19(4)
P6 Ni2 P8 115.48(4)
P7 Ni2 P5 114.56(4)
P7 Ni2 P8 114.85(4)
Cl5 P5 Ni2 111.11(5)
C57 P5 Ni2 126.70(12)
C57 P5 Cl5 105.73(12)
C64 P5 Ni2 127.31(13)
C64 P5 Cl5 99.80(13)
C64 P5 C57 80.40(16)
Cl6 P6 Ni2 110.34(5)
C71 P6 Ni2 127.43(12)
C71 P6 Cl6 100.13(14)
C78 P6 Ni2 128.61(12)
C78 P6 Cl6 104.50(12)
C78 P6 C71 79.84(16)
Cl7 P7 Ni2 111.15(5)
C85 P7 Ni2 129.17(11)
C85 P7 Cl7 97.19(11)
C92 P7 Ni2 125.38(12)
C92 P7 Cl7 107.91(12)
C92 P7 C85 80.20(16)
Cl8 P8 Ni2 110.90(5)
C99 P8 Ni2 128.05(13)
C99 P8 Cl8 105.50(13)
C99 P8 C106 79.94(16)
C106 P8 Ni2 126.98(13)
C106 P8 Cl8 99.37(13)
P5 C57 H57 116.5
C58 C57 P5 102.3(3)
C58 C57 H57 116.5
C58 C57 C70 107.1(3)
C70 C57 P5 95.0(2)
C70 C57 H57 116.5
C59 C58 C57 129.7(4)
C59 C58 C63 120.4(4)
C63 C58 C57 109.9(3)
C58 C59 H59 120.3
C58 C59 C60 119.4(5)
C60 C59 H59 120.3
C59 C60 H60 119.9
C61 C60 C59 120.3(5)
C61 C60 H60 119.9
C60 C61 H61 119.8
C60 C61 C62 120.5(4)
C62 C61 H61 119.8
C61 C62 H62 120.5
C63 C62 C61 119.0(5)
C63 C62 H62 120.5
C58 C63 C64 110.3(3)
C62 C63 C58 120.3(4)
C62 C63 C64 129.3(4)
P5 C64 H64 116.7
C63 C64 P5 101.3(2)
C63 C64 H64 116.7
C65 C64 P5 95.8(2)
C65 C64 C63 106.6(3)
C65 C64 H64 116.7
C66 C65 C64 129.6(4)
C66 C65 C70 120.5(4)
C70 C65 C64 109.8(3)
C65 C66 H66 120.9
C65 C66 C67 118.1(4)
C67 C66 H66 120.9
C66 C67 H67 119.4
C68 C67 C66 121.2(4)
C68 C67 H67 119.4
C67 C68 H68 119.4
C67 C68 C69 121.2(4)
C69 C68 H68 119.4
C68 C69 H69 121.0
C68 C69 C70 118.0(4)
C70 C69 H69 121.0
C65 C70 C57 110.3(3)
C69 C70 C57 128.8(3)
C69 C70 C65 120.8(4)
P6 C71 H71 116.4
C72 C71 P6 101.1(3)
C72 C71 H71 116.4
C72 C71 C84 108.9(3)
C84 C71 P6 94.8(2)
C84 C71 H71 116.4
C73 C72 C71 129.6(4)
C73 C72 C77 120.0(4)
C77 C72 C71 110.2(3)
C72 C73 H73 120.3
C72 C73 C74 119.4(4)
C74 C73 H73 120.3
C73 C74 H74 119.9
C75 C74 C73 120.1(4)
C75 C74 H74 119.9
C74 C75 H75 119.5
C74 C75 C76 120.9(4)
C76 C75 H75 119.5
C75 C76 H76 120.8
C77 C76 C75 118.3(4)
C77 C76 H76 120.8
C72 C77 C78 110.0(3)
C76 C77 C72 121.2(4)
C76 C77 C78 128.6(4)
P6 C78 H78 116.3
C77 C78 P6 101.5(2)
C77 C78 H78 116.3
C77 C78 C79 108.6(3)
C79 C78 P6 95.0(2)
C79 C78 H78 116.3
C80 C79 C78 129.7(4)
C80 C79 C84 120.1(4)
C84 C79 C78 110.2(3)
C79 C80 H80 120.5
C79 C80 C81 119.1(4)
C81 C80 H80 120.5
C80 C81 H81 119.6
C82 C81 C80 120.8(4)
C82 C81 H81 119.6
C81 C82 H82 119.9
C81 C82 C83 120.3(4)
C83 C82 H82 119.9
C82 C83 H83 120.5
C84 C83 C82 119.1(4)
C84 C83 H83 120.5
C79 C84 C71 109.7(3)
C83 C84 C71 129.6(4)
C83 C84 C79 120.6(4)
P7 C85 H85 116.6
C86 C85 P7 101.5(2)
C86 C85 H85 116.6
C98 C85 P7 95.5(2)
C98 C85 H85 116.6
C98 C85 C86 107.2(3)
C87 C86 C85 129.2(3)
C87 C86 C91 120.6(3)
C91 C86 C85 110.2(3)
C86 C87 H87 121.0
C86 C87 C88 118.1(4)
C88 C87 H87 121.0
C87 C88 H88 119.4
C89 C88 C87 121.2(4)
C89 C88 H88 119.4
C88 C89 H89 119.5
C88 C89 C90 120.9(4)
C90 C89 H89 119.5
C89 C90 H90 121.1
C91 C90 C89 117.8(4)
C91 C90 H90 121.1
C86 C91 C92 110.4(3)
C90 C91 C86 121.4(3)
C90 C91 C92 128.1(3)
P7 C92 H92 116.7
C91 C92 P7 102.1(2)
C91 C92 H92 116.7
C91 C92 C93 106.7(3)
C93 C92 P7 94.8(2)
C93 C92 H92 116.7
C94 C93 C92 129.5(3)
C94 C93 C98 120.0(3)
C98 C93 C92 110.4(3)
C93 C94 H94 120.3
C93 C94 C95 119.4(4)
C95 C94 H94 120.3
C94 C95 H95 119.8
C94 C95 C96 120.5(3)
C96 C95 H95 119.8
C95 C96 H96 119.7
C97 C96 C95 120.5(4)
C97 C96 H96 119.7
C96 C97 H97 120.7
C98 C97 C96 118.6(4)
C98 C97 H97 120.7
C93 C98 C85 109.7(3)
C97 C98 C85 129.5(3)
C97 C98 C93 120.9(3)
P8 C99 H99 116.4
C100 C99 P8 102.5(2)
C100 C99 H99 116.4
C100 C99 C112 107.4(3)
C112 C99 P8 94.9(2)
C112 C99 H99 116.4
C101 C100 C99 128.8(4)
C101 C100 C105 121.1(4)
C105 C100 C99 110.0(3)
C100 C101 H101 120.7
C100 C101 C102 118.6(4)
C102 C101 H101 120.7
C101 C102 H102 119.8
C103 C102 C101 120.4(4)
C103 C102 H102 119.8
C102 C103 H103 119.6
C102 C103 C104 120.8(4)
C104 C103 H103 119.6
C103 C104 H104 120.6
C105 C104 C103 118.9(4)
C105 C104 H104 120.6
C100 C105 C106 109.8(3)
C104 C105 C100 120.2(4)
C104 C105 C106 130.0(4)
P8 C106 H106 116.5
C105 C106 P8 102.2(2)
C105 C106 H106 116.5
C107 C106 P8 94.9(2)
C107 C106 C105 107.5(3)
C107 C106 H106 116.5
C108 C107 C106 129.2(4)
C108 C107 C112 120.9(4)
C112 C107 C106 109.9(3)
C107 C108 H108 121.0
C107 C108 C109 118.0(4)
C109 C108 H108 121.0
C108 C109 H109 119.6
C110 C109 C108 120.8(4)
C110 C109 H109 119.6
C109 C110 H110 119.3
C109 C110 C111 121.4(4)
C111 C110 H110 119.3
C110 C111 H111 120.9
C112 C111 C110 118.2(4)
C112 C111 H111 120.9
C107 C112 C99 110.0(3)
C111 C112 C99 129.4(4)
C111 C112 C107 120.5(4)
H11A C113 H11B 109.5
H11A C113 H11C 109.5
H11B C113 H11C 109.5
C114 C113 H11A 109.5
C114 C113 H11B 109.5
C114 C113 H11C 109.5
C115 C114 C113 121.4(8)
C115 C114 C119 116.7(7)
C119 C114 C113 121.9(8)
C114 C115 H115 118.8
C116 C115 C114 122.5(7)
C116 C115 H115 118.8
C115 C116 H116 119.3
C115 C116 C117 121.5(8)
C117 C116 H116 119.3
C116 C117 H117 120.5
C116 C117 C118 119.0(8)
C118 C117 H117 120.5
C117 C118 H118 120.0
C117 C118 C119 120.1(7)
C119 C118 H118 120.0
C114 C119 H119 119.8
C118 C119 C114 120.4(7)
C118 C119 H119 119.8
H12A C120 H12B 109.5
H12A C120 H12C 109.5
H12B C120 H12C 109.5
C121 C120 H12A 109.5
C121 C120 H12B 109.5
C121 C120 H12C 109.5
C122 C121 C120 121.3(8)
C122 C121 C126 117.4(8)
C126 C121 C120 121.2(9)
C121 C122 H122 118.8
C123 C122 C121 122.4(9)
C123 C122 H122 118.8
C122 C123 H123 120.0
C122 C123 C124 120.0(10)
C124 C123 H123 120.0
C123 C124 H124 120.7
C123 C124 C125 118.6(10)
C125 C124 H124 120.7
C124 C125 H125 119.7
C126 C125 C124 120.6(9)
C126 C125 H125 119.7
C121 C126 H126 119.5
C125 C126 C121 121.0(8)
C125 C126 H126 119.5
H12D C127 H12E 109.5
H12D C127 H12F 109.5
H12E C127 H12F 109.5
C128 C127 H12D 109.5
C128 C127 H12E 109.5
C128 C127 H12F 109.5
C129 C128 C127 120.9(5)
C133 C128 C127 120.9(5)
C133 C128 C129 118.3(5)
C128 C129 H129 119.6
C130 C129 C128 120.8(6)
C130 C129 H129 119.6
C129 C130 H130 120.0
C129 C130 C131 120.0(6)
C131 C130 H130 120.0
C130 C131 H131 120.2
C132 C131 C130 119.6(6)
C132 C131 H131 120.2
C131 C132 H132 120.1
C133 C132 C131 119.8(6)
C133 C132 H132 120.1
C128 C133 H133 119.2
C132 C133 C128 121.6(6)
C132 C133 H133 119.2
H13A C134 H13B 109.5
H13A C134 H13C 109.5
H13B C134 H13C 109.5
C135 C134 H13A 109.5
C135 C134 H13B 109.5
C135 C134 H13C 109.5
C136 C135 C134 120.9(7)
C140 C135 C134 120.8(6)
C140 C135 C136 118.3(6)
C135 C136 H136 119.6
C137 C136 C135 120.8(6)
C137 C136 H136 119.6
C136 C137 H137 119.9
C138 C137 C136 120.3(6)
C138 C137 H137 119.9
C137 C138 H138 120.0
C137 C138 C139 120.0(6)
C139 C138 H138 120.0
C138 C139 H139 120.0
C138 C139 C140 120.0(6)
C140 C139 H139 120.0
C135 C140 C139 120.6(6)
C135 C140 H140 119.7
C139 C140 H140 119.7
H14F C141 H14G 109.5
H14F C141 H14H 109.5
H14G C141 H14H 109.5
C142 C141 H14F 109.5
C142 C141 H14G 109.5
C142 C141 H14H 109.5
C143 C142 C141 121.2(7)
C143 C142 C147 117.9(5)
C147 C142 C141 120.8(7)
C142 C143 H143 119.4
C142 C143 C144 121.3(5)
C144 C143 H143 119.4
C143 C144 H144 119.8
C145 C144 C143 120.3(5)
C145 C144 H144 119.8
C144 C145 H145 120.3
C146 C145 C144 119.4(5)
C146 C145 H145 120.3
C145 C146 H146 119.6
C145 C146 C147 120.9(5)
C147 C146 H146 119.6
C142 C147 H147 119.9
C146 C147 C142 120.2(5)
C146 C147 H147 119.9
H14A C148 H14B 109.5
H14A C148 H14C 109.5
H14B C148 H14C 109.5
C149 C148 H14A 109.5
C149 C148 H14B 109.5
C149 C148 H14C 109.5
C148 C149 H14D 108.6
C148 C149 H14E 108.6
H14D C149 H14E 107.5
C150 C149 C148 114.8(8)
C150 C149 H14D 108.6
C150 C149 H14E 108.6
C149 C150 H15A 108.7
C149 C150 H15B 108.7
H15A C150 H15B 107.6
C151 C150 C149 114.3(8)
C151 C150 H15A 108.7
C151 C150 H15B 108.7
C150 C151 H15C 109.1
C150 C151 H15D 109.1
C150 C151 C152 112.6(8)
H15C C151 H15D 107.8
C152 C151 H15C 109.1
C152 C151 H15D 109.1
C151 C152 H15E 109.5
C151 C152 H15F 109.5
C151 C152 H15G 109.5
H15E C152 H15F 109.5
H15E C152 H15G 109.5
H15F C152 H15G 109.5

loop_
_geom_bond_atom_site_label_1
_geom_bond_atom_site_label_2
_geom_bond_distance
Ni1 P1 2.1254(10)
Ni1 P2 2.1298(10)
Ni1 P3 2.1262(11)
Ni1 P4 2.1133(10)
Cl1 P1 2.0858(12)
Cl2 P2 2.0825(13)
Cl3 P3 2.0772(12)
Cl4 P4 2.0855(13)
P1 C1 1.886(4)
P1 C8 1.907(4)
P2 C15 1.886(4)
P2 C22 1.895(4)
P3 C29 1.903(4)
P3 C36 1.894(4)
P4 C43 1.905(4)
P4 C50 1.898(4)
C1 H1 1.0000
C1 C2 1.513(5)
C1 C14 1.516(5)
C2 C3 1.379(5)
C2 C7 1.408(5)
C3 H3 0.9500
C3 C4 1.406(6)
C4 H4 0.9500
C4 C5 1.389(7)
C5 H5 0.9500
C5 C6 1.397(6)
C6 H6 0.9500
C6 C7 1.389(5)
C7 C8 1.515(5)
C8 H8 1.0000
C8 C9 1.512(5)
C9 C10 1.398(5)
C9 C14 1.400(5)
C9AA C43 1.509(6)
C9AA C51 1.410(5)
C9AA C55 1.390(6)
C10 H10 0.9500
C10 C11 1.391(6)
C11 H11 0.9500
C11 C12 1.399(6)
C12 H12 0.9500
C12 C13 1.379(6)
C13 H13 0.9500
C13 C14 1.391(5)
C15 H15 1.0000
C15 C16 1.509(5)
C15 C28 1.522(5)
C16 C17 1.391(6)
C16 C21 1.395(6)
C17 H17 0.9500
C17 C18 1.401(6)
C18 H18 0.9500
C18 C19 1.377(8)
C19 H19 0.9500
C19 C20 1.406(8)
C20 H20 0.9500
C20 C21 1.377(6)
C21 C22 1.512(6)
C22 H22 1.0000
C22 C23 1.516(6)
C23 C24 1.387(6)
C23 C28 1.408(5)
C24 H24 0.9500
C24 C25 1.398(7)
C25 H25 0.9500
C25 C26 1.388(7)
C26 H26 0.9500
C26 C27 1.400(6)
C27 H27 0.9500
C27 C28 1.390(5)
C29 H29 1.0000
C29 C30 1.516(5)
C29 C42 1.502(5)
C30 C31 1.389(5)
C30 C35 1.400(6)
C31 H31 0.9500
C31 C32 1.405(6)
C32 H32 0.9500
C32 C33 1.385(8)
C33 H33 0.9500
C33 C34 1.403(7)
C34 H34 0.9500
C34 C35 1.386(5)
C35 C36 1.519(6)
C36 H36 1.0000
C36 C37 1.522(5)
C37 C38 1.390(5)
C37 C42 1.405(5)
C38 H38 0.9500
C38 C39 1.390(6)
C39 H39 0.9500
C39 C40 1.396(6)
C40 H40 0.9500
C40 C41 1.393(6)
C41 H41 0.9500
C41 C42 1.389(5)
C43 H43 1.0000
C43 C44 1.513(5)
C44 C45 1.381(5)
C44 C49 1.409(6)
C45 H45 0.9500
C45 C46 1.404(7)
C46 H46 0.9500
C46 C47 1.385(8)
C47 H47 0.9500
C47 C48 1.399(6)
C48 H48 0.9500
C48 C49 1.381(5)
C49 C50 1.509(5)
C50 H50 1.0000
C50 C51 1.514(5)
C51 C52 1.392(5)
C52 H52 0.9500
C52 C53 1.392(6)
C53 H53 0.9500
C53 C54 1.396(7)
C54 H54 0.9500
C54 C55 1.398(7)
C55 H55 0.9500
Ni2 P5 2.1189(10)
Ni2 P6 2.1102(10)
Ni2 P7 2.1165(10)
Ni2 P8 2.1269(10)
Cl5 P5 2.0825(13)
Cl6 P6 2.0957(14)
Cl7 P7 2.0802(12)
Cl8 P8 2.0816(13)
P5 C57 1.898(4)
P5 C64 1.897(4)
P6 C71 1.903(4)
P6 C78 1.893(4)
P7 C85 1.907(4)
P7 C92 1.896(4)
P8 C99 1.898(4)
P8 C106 1.900(4)
C57 H57 1.0000
C57 C58 1.505(5)
C57 C70 1.516(5)
C58 C59 1.377(6)
C58 C63 1.411(6)
C59 H59 0.9500
C59 C60 1.394(7)
C60 H60 0.9500
C60 C61 1.393(9)
C61 H61 0.9500
C61 C62 1.399(7)
C62 H62 0.9500
C62 C63 1.380(6)
C63 C64 1.520(5)
C64 H64 1.0000
C64 C65 1.514(6)
C65 C66 1.379(5)
C65 C70 1.410(5)
C66 H66 0.9500
C66 C67 1.404(6)
C67 H67 0.9500
C67 C68 1.382(7)
C68 H68 0.9500
C68 C69 1.385(6)
C69 H69 0.9500
C69 C70 1.397(6)
C71 H71 1.0000
C71 C72 1.508(5)
C71 C84 1.514(6)
C72 C73 1.377(6)
C72 C77 1.403(5)
C73 H73 0.9500
C73 C74 1.405(6)
C74 H74 0.9500
C74 C75 1.384(7)
C75 H75 0.9500
C75 C76 1.400(6)
C76 H76 0.9500
C76 C77 1.385(5)
C77 C78 1.504(5)
C78 H78 1.0000
C78 C79 1.518(5)
C79 C80 1.387(6)
C79 C84 1.401(5)
C80 H80 0.9500
C80 C81 1.398(6)
C81 H81 0.9500
C81 C82 1.388(7)
C82 H82 0.9500
C82 C83 1.395(7)
C83 H83 0.9500
C83 C84 1.391(6)
C85 H85 1.0000
C85 C86 1.516(5)
C85 C98 1.512(5)
C86 C87 1.384(5)
C86 C91 1.402(5)
C87 H87 0.9500
C87 C88 1.404(5)
C88 H88 0.9500
C88 C89 1.384(7)
C89 H89 0.9500
C89 C90 1.399(6)
C90 H90 0.9500
C90 C91 1.388(5)
C91 C92 1.504(5)
C92 H92 1.0000
C92 C93 1.532(5)
C93 C94 1.384(5)
C93 C98 1.406(5)
C94 H94 0.9500
C94 C95 1.393(6)
C95 H95 0.9500
C95 C96 1.398(6)
C96 H96 0.9500
C96 C97 1.395(5)
C97 H97 0.9500
C97 C98 1.392(5)
C99 H99 1.0000
C99 C100 1.502(6)
C99 C112 1.517(5)
C100 C101 1.380(6)
C100 C105 1.410(5)
C101 H101 0.9500
C101 C102 1.410(7)
C102 H102 0.9500
C102 C103 1.385(7)
C103 H103 0.9500
C103 C104 1.407(6)
C104 H104 0.9500
C104 C105 1.383(6)
C105 C106 1.521(6)
C106 H106 1.0000
C106 C107 1.505(5)
C107 C108 1.388(6)
C107 C112 1.408(6)
C108 H108 0.9500
C108 C109 1.394(6)
C109 H109 0.9500
C109 C110 1.386(7)
C110 H110 0.9500
C110 C111 1.388(6)
C111 H111 0.9500
C111 C112 1.384(5)
C113 H11A 0.9800
C113 H11B 0.9800
C113 H11C 0.9800
C113 C114 1.505(11)
C114 C115 1.373(11)
C114 C119 1.409(10)
C115 H115 0.9500
C115 C116 1.351(12)
C116 H116 0.9500
C116 C117 1.367(12)
C117 H117 0.9500
C117 C118 1.369(13)
C118 H118 0.9500
C118 C119 1.403(13)
C119 H119 0.9500
C120 H12A 0.9800
C120 H12B 0.9800
C120 H12C 0.9800
C120 C121 1.478(13)
C121 C122 1.373(13)
C121 C126 1.398(10)
C122 H122 0.9500
C122 C123 1.368(16)
C123 H123 0.9500
C123 C124 1.387(17)
C124 H124 0.9500
C124 C125 1.389(15)
C125 H125 0.9500
C125 C126 1.370(12)
C126 H126 0.9500
C127 H12D 0.9800
C127 H12E 0.9800
C127 H12F 0.9800
C127 C128 1.503(8)
C128 C129 1.393(8)
C128 C133 1.388(8)
C129 H129 0.9500
C129 C130 1.386(9)
C130 H130 0.9500
C130 C131 1.395(11)
C131 H131 0.9500
C131 C132 1.386(11)
C132 H132 0.9500
C132 C133 1.380(9)
C133 H133 0.9500
C134 H13A 0.9800
C134 H13B 0.9800
C134 H13C 0.9800
C134 C135 1.494(9)
C135 C136 1.407(9)
C135 C140 1.390(10)
C136 H136 0.9500
C136 C137 1.382(8)
C137 H137 0.9500
C137 C138 1.377(9)
C138 H138 0.9500
C138 C139 1.385(8)
C139 H139 0.9500
C139 C140 1.395(8)
C140 H140 0.9500
C141 H14F 0.9800
C141 H14G 0.9800
C141 H14H 0.9800
C141 C142 1.510(9)
C142 C143 1.380(8)
C142 C147 1.401(9)
C143 H143 0.9500
C143 C144 1.384(8)
C144 H144 0.9500
C144 C145 1.378(8)
C145 H145 0.9500
C145 C146 1.368(9)
C146 H146 0.9500
C146 C147 1.388(10)
C147 H147 0.9500
C148 H14A 0.9800
C148 H14B 0.9800
C148 H14C 0.9800
C148 C149 1.531(17)
C149 H14D 0.9900
C149 H14E 0.9900
C149 C150 1.508(14)
C150 H15A 0.9900
C150 H15B 0.9900
C150 C151 1.495(14)
C151 H15C 0.9900
C151 H15D 0.9900
C151 C152 1.547(19)
C152 H15E 0.9800
C152 H15F 0.9800
C152 H15G 0.9800

loop_
_twin_individual_id
_twin_individual_mass_fraction_refined
1 0.6276(7)
2 0.3724(7)
